data_4348662
loop_
_publ_author_name
'Hu, Yong'
'Zhang, Lei'
'Chang, Fei-Fan'
'Zhao, Pei-Chen'
'Feng, Gen-Feng'
'Zhang, Kun'
'Huang, Wei'

_publ_section_title
;
 Construction of Chiral [4 + 4] and [2 + 2] Schiff-Base Macrocyclic
 Zinc(II) Complexes Influenced by Counterions and Pendant Arms.
;
_journal_issue 17
_journal_name_full 'Inorganic chemistry'
_journal_page_first 8260
_journal_page_last 8262
_journal_paper_doi 10.1021/acs.inorgchem.6b01493
_journal_volume 55
_journal_year 2016
_chemical_formula_moiety 'C60 H62 Cl4 N8 O10 Zn2'
_chemical_formula_sum 'C60 H62 Cl4 N8 O10 Zn2'
_chemical_formula_weight 1327.71
_space_group_crystal_system monoclinic
_space_group_IT_number 14
_space_group_name_Hall '-P 2ybc'
_space_group_name_H-M_alt 'P 1 21/c 1'
_atom_sites_solution_hydrogens mixed
_audit_creation_method SHELXL-2014/7
_cell_angle_alpha 90
_cell_angle_beta 111.325(4)
_cell_angle_gamma 90
_cell_formula_units_Z 4
_cell_length_a 13.764(4)
_cell_length_b 33.007(10)
_cell_length_c 14.389(4)
_cell_measurement_reflns_used 8373
_cell_measurement_temperature 123(2)
_cell_measurement_theta_max 25.044
_cell_measurement_theta_min 2.395
_cell_volume 6089(3)
_computing_cell_refinement SMART
_computing_data_collection 'SMART (BRUKER 2000)'
_computing_data_reduction 'SAINT (BRUKER 2000)'
_computing_molecular_graphics SHELXTL
_computing_publication_material SHELXTL
_computing_structure_refinement SHELXTL
_computing_structure_solution 'SHELXTL (BRUKER 2000)'
_diffrn_ambient_temperature 123(2)
_diffrn_measured_fraction_theta_full 0.998
_diffrn_measured_fraction_theta_max 0.995
_diffrn_measurement_device_type 'Bruker CCD area detector'
_diffrn_measurement_method '\f and \w scans'
_diffrn_radiation_monochromator graphite
_diffrn_radiation_source 'sealed tube'
_diffrn_radiation_type MoK\a
_diffrn_radiation_wavelength 0.71073
_diffrn_reflns_av_R_equivalents 0.0539
_diffrn_reflns_av_unetI/netI 0.0637
_diffrn_reflns_Laue_measured_fraction_full 0.998
_diffrn_reflns_Laue_measured_fraction_max 0.995
_diffrn_reflns_limit_h_max 14
_diffrn_reflns_limit_h_min -17
_diffrn_reflns_limit_k_max 28
_diffrn_reflns_limit_k_min -42
_diffrn_reflns_limit_l_max 17
_diffrn_reflns_limit_l_min -18
_diffrn_reflns_number 40454
_diffrn_reflns_point_group_measured_fraction_full 0.998
_diffrn_reflns_point_group_measured_fraction_max 0.995
_diffrn_reflns_theta_full 25.242
_diffrn_reflns_theta_max 27.460
_diffrn_reflns_theta_min 1.234
_diffrn_standards_decay_% 0
_diffrn_standards_interval_count 0
_diffrn_standards_interval_time 0
_diffrn_standards_number 0
_exptl_absorpt_coefficient_mu 1.028
_exptl_absorpt_correction_T_max 0.9042
_exptl_absorpt_correction_T_min 0.9042
_exptl_absorpt_correction_type multi-scan
_exptl_absorpt_process_details 'SADABS, Bruker(2000)'
_exptl_crystal_colour 'light green'
_exptl_crystal_density_diffrn 1.448
_exptl_crystal_density_method 'not measured'
_exptl_crystal_description block
_exptl_crystal_F_000 2744
_exptl_crystal_size_max 0.100
_exptl_crystal_size_mid 0.100
_exptl_crystal_size_min 0.100
_refine_diff_density_max 0.829
_refine_diff_density_min -0.692
_refine_diff_density_rms 0.078
_refine_ls_extinction_method none
_refine_ls_goodness_of_fit_ref 1.031
_refine_ls_hydrogen_treatment constr
_refine_ls_matrix_type full
_refine_ls_number_parameters 757
_refine_ls_number_reflns 13872
_refine_ls_number_restraints 16
_refine_ls_restrained_S_all 1.035
_refine_ls_R_factor_all 0.0893
_refine_ls_R_factor_gt 0.0528
_refine_ls_shift/su_max 0.001
_refine_ls_shift/su_mean 0.000
_refine_ls_structure_factor_coef Fsqd
_refine_ls_weighting_details 'w=1/[\s^2^(Fo^2^)+(0.0633P)^2^+6.5381P] where P=(Fo^2^+2Fc^2^)/3'
_refine_ls_weighting_scheme calc
_refine_ls_wR_factor_gt 0.1319
_refine_ls_wR_factor_ref 0.1499
_reflns_Friedel_coverage 0.000
_reflns_number_gt 9365
_reflns_number_total 13872
_reflns_threshold_expression 'I > 2\s(I)'
_cod_data_source_file ic6b01493_si_002.cif
_cod_data_source_block 5
_cod_original_sg_symbol_H-M 'P 21/c'
_cod_database_code 4348662
_shelx_shelxl_version_number 2014/7
_shelx_space_group_comment
;
The symmetry employed for this shelxl refinement is uniquely defined
by the following loop, which should always be used as a source of
symmetry information in preference to the above space-group names.
They are only intended as comments.
;
_shelx_estimated_absorpt_t_min 0.904
_shelx_estimated_absorpt_t_max 0.904

loop_
_space_group_symop_operation_xyz
'x, y, z'
'-x, y+1/2, -z+1/2'
'-x, -y, -z'
'x, -y-1/2, z-1/2'

loop_
_atom_site_label
_atom_site_type_symbol
_atom_site_fract_x
_atom_site_fract_y
_atom_site_fract_z
_atom_site_U_iso_or_equiv
_atom_site_adp_type
_atom_site_occupancy
_atom_site_site_symmetry_order
_atom_site_calc_flag
_atom_site_refinement_flags_posn
_atom_site_refinement_flags_adp
Zn1 Zn 0.73249(3) 0.18993(2) 0.32299(3) 0.03151(11) Uani 1 1 d . .
Zn2 Zn 0.65812(3) 0.05972(2) 0.41083(3) 0.03267(11) Uani 1 1 d . .
C1 C 0.6211(3) 0.17831(10) 0.4657(3) 0.0309(7) Uani 1 1 d . .
C2 C 0.5216(3) 0.17226(11) 0.3882(3) 0.0337(8) Uani 1 1 d . .
C3 C 0.4317(3) 0.16876(12) 0.4136(3) 0.0396(9) Uani 1 1 d . .
H3 H 0.3659 0.1638 0.3626 0.048 Uiso 1 1 calc R U
C4 C 0.4379(3) 0.17243(12) 0.5096(3) 0.0400(9) Uani 1 1 d . .
C5 C 0.5330(3) 0.17976(11) 0.5861(3) 0.0360(8) Uani 1 1 d . .
H5 H 0.5362 0.1829 0.6528 0.043 Uiso 1 1 calc R U
C6 C 0.6230(3) 0.18242(10) 0.5645(3) 0.0324(8) Uani 1 1 d . .
C7 C 0.5048(3) 0.17029(11) 0.2837(3) 0.0356(8) Uani 1 1 d . .
H7 H 0.4357 0.1648 0.2395 0.043 Uiso 1 1 calc R U
C8 C 0.5443(3) 0.17295(12) 0.1344(3) 0.0372(8) Uani 1 1 d . .
H8 H 0.5610 0.1450 0.1180 0.045 Uiso 1 1 calc R U
C9 C 0.6158(3) 0.20256(12) 0.1062(3) 0.0374(8) Uani 1 1 d . .
H9 H 0.5987 0.2305 0.1220 0.045 Uiso 1 1 calc R U
C10 C 0.5946(3) 0.20104(15) -0.0059(3) 0.0512(11) Uani 1 1 d . .
H10A H 0.6385 0.2214 -0.0225 0.061 Uiso 1 1 calc R U
H10B H 0.6134 0.1739 -0.0236 0.061 Uiso 1 1 calc R U
C11 C 0.4800(3) 0.20953(17) -0.0663(3) 0.0613(13) Uani 1 1 d . .
H11A H 0.4675 0.2074 -0.1383 0.074 Uiso 1 1 calc R U
H11B H 0.4626 0.2375 -0.0527 0.074 Uiso 1 1 calc R U
C12 C 0.4095(3) 0.17961(16) -0.0396(3) 0.0560(12) Uani 1 1 d . .
H12A H 0.4225 0.1519 -0.0585 0.067 Uiso 1 1 calc R U
H12B H 0.3356 0.1864 -0.0777 0.067 Uiso 1 1 calc R U
C13 C 0.4299(3) 0.18095(15) 0.0722(3) 0.0502(11) Uani 1 1 d . .
H13A H 0.4098 0.2079 0.0896 0.060 Uiso 1 1 calc R U
H13B H 0.3861 0.1604 0.0882 0.060 Uiso 1 1 calc R U
C14 C 0.7966(3) 0.18607(11) 0.1410(3) 0.0365(8) Uani 1 1 d . .
H14 H 0.7814 0.1893 0.0715 0.044 Uiso 1 1 calc R U
C15 C 0.9011(3) 0.17315(11) 0.2028(3) 0.0345(8) Uani 1 1 d . .
C16 C 0.9307(3) 0.16155(10) 0.3048(2) 0.0293(7) Uani 1 1 d . .
C17 C 1.0327(3) 0.14525(10) 0.3528(2) 0.0295(7) Uani 1 1 d . .
C18 C 1.1010(3) 0.14140(11) 0.3027(3) 0.0334(8) Uani 1 1 d . .
H18 H 1.1686 0.1304 0.3359 0.040 Uiso 1 1 calc R U
C19 C 1.0712(3) 0.15357(11) 0.2044(3) 0.0369(8) Uani 1 1 d . .
C20 C 0.9727(3) 0.16882(11) 0.1538(3) 0.0368(8) Uani 1 1 d . .
H20 H 0.9530 0.1764 0.0858 0.044 Uiso 1 1 calc R U
C21 C 1.0607(3) 0.12940(11) 0.4569(3) 0.0317(7) Uani 1 1 d . .
H21A H 1.0639 0.1520 0.5030 0.038 Uiso 1 1 calc R U
H21B H 1.1302 0.1163 0.4788 0.038 Uiso 1 1 calc R U
C22 C 0.9773(3) 0.06142(11) 0.3973(3) 0.0337(8) Uani 1 1 d . .
H22A H 1.0461 0.0578 0.3913 0.040 Uiso 1 1 calc R U
H22B H 0.9633 0.0373 0.4314 0.040 Uiso 1 1 calc R U
C23 C 0.8942(3) 0.06495(11) 0.2947(3) 0.0342(8) Uani 1 1 d . .
C24 C 0.7896(3) 0.06858(11) 0.2910(3) 0.0357(8) Uani 1 1 d . .
C25 C 0.7076(3) 0.06659(12) 0.1961(3) 0.0409(9) Uani 1 1 d . .
C26 C 0.7335(3) 0.06487(14) 0.1096(3) 0.0503(11) Uani 1 1 d . .
H26A H 0.6997 0.0403 0.0723 0.060 Uiso 1 1 calc R U
H26B H 0.6996 0.0884 0.0677 0.060 Uiso 1 1 calc R U
C27 C 0.8341(4) 0.06437(14) 0.1157(3) 0.0502(11) Uani 1 1 d . .
C28 C 0.9164(3) 0.06336(12) 0.2085(3) 0.0411(9) Uani 1 1 d . .
H28A H 0.9564 0.0382 0.2111 0.049 Uiso 1 1 calc R U
H28B H 0.9633 0.0863 0.2104 0.049 Uiso 1 1 calc R U
C29 C 0.5981(3) 0.06435(12) 0.1826(3) 0.0448(10) Uani 1 1 d . .
H29 H 0.5487 0.0639 0.1162 0.054 Uiso 1 1 calc R U
C30 C 0.4497(3) 0.05852(13) 0.2333(3) 0.0472(10) Uani 1 1 d . .
H30 H 0.4211 0.0861 0.2370 0.057 Uiso 1 1 calc R U
C31 C 0.4398(3) 0.03311(12) 0.3184(3) 0.0432(9) Uani 1 1 d . .
H31 H 0.4670 0.0055 0.3130 0.052 Uiso 1 1 calc R U
C32 C 0.3265(3) 0.02804(16) 0.3092(4) 0.0606(13) Uani 1 1 d . .
H32A H 0.2970 0.0547 0.3160 0.073 Uiso 1 1 calc R U
H32B H 0.3230 0.0102 0.3633 0.073 Uiso 1 1 calc R U
C33 C 0.2626(3) 0.00936(18) 0.2073(4) 0.0691(15) Uani 1 1 d . .
H33A H 0.2881 -0.0184 0.2036 0.083 Uiso 1 1 calc R U
H33B H 0.1885 0.0075 0.2005 0.083 Uiso 1 1 calc R U
C34 C 0.2707(3) 0.03444(18) 0.1226(4) 0.0738(16) Uani 1 1 d . .
H34A H 0.2386 0.0613 0.1222 0.089 Uiso 1 1 calc R U
H34B H 0.2315 0.0209 0.0584 0.089 Uiso 1 1 calc R U
C35 C 0.3845(3) 0.04020(16) 0.1318(3) 0.0579(12) Uani 1 1 d . .
H35A H 0.4143 0.0137 0.1240 0.069 Uiso 1 1 calc R U
H35B H 0.3870 0.0583 0.0779 0.069 Uiso 1 1 calc R U
C36 C 0.4832(3) 0.05782(12) 0.4871(3) 0.0401(9) Uani 1 1 d . .
H36 H 0.4133 0.0515 0.4795 0.048 Uiso 1 1 calc R U
C37 C 0.5500(3) 0.07451(11) 0.5822(3) 0.0368(8) Uani 1 1 d . .
C38 C 0.6541(3) 0.08939(10) 0.6026(3) 0.0324(7) Uani 1 1 d . .
C39 C 0.7058(3) 0.10739(11) 0.6979(3) 0.0351(8) Uani 1 1 d . .
C40 C 0.6610(3) 0.10863(12) 0.7699(3) 0.0439(9) Uani 1 1 d . .
H40 H 0.6976 0.1204 0.8332 0.053 Uiso 1 1 calc R U
C41 C 0.5621(3) 0.09244(13) 0.7486(3) 0.0479(10) Uani 1 1 d . .
C42 C 0.5063(3) 0.07663(12) 0.6566(3) 0.0445(9) Uani 1 1 d . .
H42 H 0.4374 0.0670 0.6429 0.053 Uiso 1 1 calc R U
C43 C 0.8113(3) 0.12525(11) 0.7188(3) 0.0360(8) Uani 1 1 d . .
H43A H 0.8577 0.1042 0.7087 0.043 Uiso 1 1 calc R U
H43B H 0.8409 0.1337 0.7895 0.043 Uiso 1 1 calc R U
C44 C 0.7259(3) 0.19200(11) 0.6475(3) 0.0347(8) Uani 1 1 d . .
H44A H 0.7491 0.2194 0.6366 0.042 Uiso 1 1 calc R U
H44B H 0.7154 0.1923 0.7121 0.042 Uiso 1 1 calc R U
C45 C 0.9857(3) 0.08977(12) 0.5628(2) 0.0352(8) Uani 1 1 d . .
H45A H 0.9250 0.0727 0.5585 0.042 Uiso 1 1 calc R U
H45B H 0.9794 0.1155 0.5954 0.042 Uiso 1 1 calc R U
C46 C 1.0849(3) 0.06819(14) 0.6295(3) 0.0455(10) Uani 1 1 d . .
H46A H 1.0840 0.0395 0.6091 0.055 Uiso 1 1 calc R U
H46B H 1.1472 0.0815 0.6244 0.055 Uiso 1 1 calc R U
C47 C 1.0871(3) 0.07086(14) 0.7351(3) 0.0447(10) Uani 1 1 d . .
C48 C 1.0294(4) 0.04448(14) 0.7693(3) 0.0509(10) Uani 1 1 d . .
H48 H 0.9936 0.0226 0.7280 0.061 Uiso 1 1 calc R U
C49 C 1.0227(4) 0.04926(16) 0.8620(3) 0.0590(12) Uani 1 1 d . .
H49 H 0.9826 0.0308 0.8840 0.071 Uiso 1 1 calc R U
C50 C 1.0742(4) 0.08082(18) 0.9227(3) 0.0629(13) Uani 1 1 d . .
H50 H 1.0696 0.0842 0.9866 0.075 Uiso 1 1 calc R U
C51 C 1.1323(4) 0.10750(19) 0.8906(4) 0.0746(16) Uani 1 1 d . .
H51 H 1.1677 0.1293 0.9322 0.090 Uiso 1 1 calc R U
C52 C 1.1388(4) 0.10239(17) 0.7976(3) 0.0616(13) Uani 1 1 d . .
H52 H 1.1794 0.1208 0.7761 0.074 Uiso 1 1 calc R U
C53 C 0.9166(3) 0.18143(12) 0.6936(3) 0.0383(8) Uani 1 1 d . .
H53A H 0.9708 0.1601 0.7101 0.046 Uiso 1 1 calc R U
H53B H 0.9240 0.1959 0.7561 0.046 Uiso 1 1 calc R U
C54 C 0.9354(3) 0.21125(13) 0.6212(3) 0.0480(10) Uani 1 1 d . .
H54A H 0.8872 0.2345 0.6109 0.058 Uiso 1 1 calc R U
H54B H 0.9206 0.1978 0.5560 0.058 Uiso 1 1 calc R U
C55 C 1.0477(3) 0.22657(12) 0.6606(4) 0.0496(10) Uani 1 1 d . .
C56 C 1.0990(4) 0.23088(15) 0.5952(5) 0.0675(14) Uani 1 1 d . .
H56 H 1.0648 0.2245 0.5266 0.081 Uiso 1 1 calc R U
C57 C 1.2027(5) 0.24490(17) 0.6307(6) 0.089(2) Uani 1 1 d . .
H57 H 1.2382 0.2478 0.5855 0.106 Uiso 1 1 calc R U
C58 C 1.2526(4) 0.25439(18) 0.7281(7) 0.094(2) Uani 1 1 d . .
H58 H 1.3230 0.2634 0.7508 0.112 Uiso 1 1 calc R U
C59 C 1.2026(4) 0.25110(18) 0.7938(5) 0.091(2) Uani 1 1 d . .
H59 H 1.2371 0.2585 0.8618 0.109 Uiso 1 1 calc R U
C60 C 1.0991(4) 0.23663(16) 0.7603(4) 0.0686(14) Uani 1 1 d . .
H60 H 1.0644 0.2337 0.8062 0.082 Uiso 1 1 calc R U
Cl1 Cl 0.32602(8) 0.16789(5) 0.53964(9) 0.0676(4) Uani 1 1 d . .
Cl2 Cl 1.15953(8) 0.14765(4) 0.14303(8) 0.0529(3) Uani 1 1 d . .
Cl3 Cl 0.86359(12) 0.06425(5) 0.00738(9) 0.0810(4) Uani 1 1 d . .
Cl4 Cl 0.50703(12) 0.09300(5) 0.84100(11) 0.0827(4) Uani 1 1 d . .
N1 N 0.5740(2) 0.17520(9) 0.2442(2) 0.0346(7) Uani 1 1 d . .
N2 N 0.7232(2) 0.19341(9) 0.1743(2) 0.0356(7) Uani 1 1 d . .
N3 N 0.9797(2) 0.09901(8) 0.45939(19) 0.0282(6) Uani 1 1 d . .
N4 N 0.5630(2) 0.06298(10) 0.2538(2) 0.0427(8) Uani 1 1 d . .
N5 N 0.5110(2) 0.05100(9) 0.4129(2) 0.0372(7) Uani 1 1 d . .
N6 N 0.8101(2) 0.16161(9) 0.6529(2) 0.0310(6) Uani 1 1 d . .
N7 N 0.8042(5) 0.27082(13) 0.3765(3) 0.0741(9) Uani 1 1 d . U
N8 N 0.7622(2) -0.01770(10) 0.4922(3) 0.0443(6) Uani 1 1 d . U
O1 O 0.70993(17) 0.17950(8) 0.45122(17) 0.0347(5) Uani 1 1 d . .
H1A H 0.7521 0.2003 0.4982 0.052 Uiso 1 1 d R U
O2 O 0.86888(18) 0.16270(8) 0.35665(17) 0.0337(5) Uani 1 1 d . .
H2A H 0.8553 0.1339 0.3673 0.051 Uiso 1 1 d R U
O3 O 0.77747(19) 0.07422(9) 0.37546(18) 0.0422(6) Uani 1 1 d . .
O4 O 0.70203(18) 0.08949(7) 0.53933(18) 0.0344(5) Uani 1 1 d . .
O5 O 0.7220(3) 0.25330(10) 0.3449(3) 0.0752(8) Uani 1 1 d . U
O6 O 0.8837(4) 0.25298(15) 0.3709(5) 0.135(2) Uani 1 1 d . U
O7 O 0.8090(3) 0.30687(10) 0.4027(3) 0.0774(11) Uani 1 1 d . U
O8 O 0.6814(2) -0.00303(9) 0.4270(2) 0.0496(6) Uani 1 1 d . U
O9 O 0.8346(2) 0.00495(10) 0.5410(3) 0.0697(10) Uani 1 1 d . U
O10 O 0.7658(2) -0.05497(9) 0.5071(3) 0.0567(8) Uani 1 1 d . U

loop_
_atom_site_aniso_label
_atom_site_aniso_U_11
_atom_site_aniso_U_22
_atom_site_aniso_U_33
_atom_site_aniso_U_23
_atom_site_aniso_U_13
_atom_site_aniso_U_12
Zn1 0.0267(2) 0.0373(2) 0.0283(2) 0.00195(17) 0.00728(15) 0.00277(17)
Zn2 0.0254(2) 0.0398(2) 0.0304(2) -0.00173(18) 0.00733(16) -0.00390(17)
C1 0.0281(17) 0.0310(18) 0.0332(18) -0.0011(14) 0.0109(14) 0.0010(14)
C2 0.0286(18) 0.0352(19) 0.0346(19) 0.0007(15) 0.0080(14) 0.0014(14)
C3 0.0239(17) 0.047(2) 0.042(2) -0.0025(17) 0.0054(15) -0.0003(16)
C4 0.0291(18) 0.044(2) 0.049(2) -0.0001(18) 0.0173(17) 0.0012(16)
C5 0.0329(19) 0.038(2) 0.039(2) -0.0012(16) 0.0158(16) 0.0026(15)
C6 0.0299(18) 0.0286(18) 0.0379(19) -0.0037(15) 0.0114(15) 0.0021(14)
C7 0.0268(17) 0.039(2) 0.0342(19) -0.0027(16) 0.0032(15) -0.0011(15)
C8 0.0325(19) 0.042(2) 0.0311(18) -0.0006(16) 0.0042(15) 0.0041(16)
C9 0.0340(19) 0.039(2) 0.0314(18) 0.0042(16) 0.0028(15) 0.0052(16)
C10 0.047(2) 0.069(3) 0.032(2) 0.010(2) 0.0077(17) 0.009(2)
C11 0.053(3) 0.085(4) 0.033(2) 0.014(2) -0.0008(19) 0.016(2)
C12 0.041(2) 0.076(3) 0.036(2) -0.003(2) -0.0037(18) 0.005(2)
C13 0.035(2) 0.070(3) 0.036(2) -0.005(2) 0.0009(17) -0.0003(19)
C14 0.039(2) 0.042(2) 0.0264(17) 0.0039(15) 0.0087(15) 0.0010(16)
C15 0.0352(19) 0.036(2) 0.0316(18) 0.0010(15) 0.0117(15) -0.0011(15)
C16 0.0300(17) 0.0261(17) 0.0320(17) -0.0024(14) 0.0116(14) -0.0022(14)
C17 0.0279(17) 0.0285(17) 0.0291(17) -0.0001(14) 0.0067(13) -0.0034(13)
C18 0.0267(17) 0.0347(19) 0.0374(19) -0.0018(15) 0.0100(14) -0.0021(14)
C19 0.038(2) 0.035(2) 0.042(2) -0.0074(16) 0.0194(17) -0.0057(16)
C20 0.043(2) 0.040(2) 0.0281(18) 0.0013(15) 0.0141(16) -0.0026(16)
C21 0.0245(16) 0.0341(19) 0.0334(18) -0.0009(15) 0.0070(14) -0.0028(14)
C22 0.0344(18) 0.0320(18) 0.0333(18) -0.0016(15) 0.0107(15) 0.0002(15)
C23 0.0385(19) 0.0320(19) 0.0315(18) -0.0052(15) 0.0120(15) -0.0073(15)
C24 0.0350(19) 0.042(2) 0.0274(18) -0.0018(15) 0.0074(14) -0.0089(16)
C25 0.043(2) 0.047(2) 0.0286(18) 0.0005(16) 0.0069(16) -0.0107(17)
C26 0.063(3) 0.052(3) 0.0295(19) -0.0027(18) 0.0083(18) -0.015(2)
C27 0.063(3) 0.061(3) 0.032(2) -0.0113(19) 0.024(2) -0.019(2)
C28 0.055(2) 0.034(2) 0.038(2) -0.0072(16) 0.0217(18) -0.0095(17)
C29 0.044(2) 0.048(2) 0.0307(19) 0.0032(17) -0.0008(16) -0.0112(18)
C30 0.0284(19) 0.050(2) 0.048(2) 0.0002(19) -0.0047(17) -0.0012(17)
C31 0.0294(19) 0.041(2) 0.054(2) -0.0118(19) 0.0095(17) -0.0053(16)
C32 0.031(2) 0.073(3) 0.075(3) -0.026(3) 0.015(2) -0.015(2)
C33 0.036(2) 0.083(4) 0.078(3) -0.026(3) 0.008(2) -0.021(2)
C34 0.038(2) 0.078(4) 0.080(4) -0.013(3) -0.010(2) -0.005(2)
C35 0.038(2) 0.072(3) 0.045(2) 0.001(2) -0.0075(19) -0.011(2)
C36 0.0290(18) 0.040(2) 0.053(2) -0.0056(18) 0.0172(17) -0.0047(16)
C37 0.0350(19) 0.0338(19) 0.045(2) -0.0050(16) 0.0181(16) -0.0049(15)
C38 0.0311(18) 0.0277(18) 0.0363(19) 0.0012(15) 0.0099(15) 0.0006(14)
C39 0.0347(19) 0.0343(19) 0.0331(18) 0.0010(15) 0.0083(15) 0.0003(15)
C40 0.053(2) 0.044(2) 0.035(2) -0.0048(17) 0.0166(18) -0.0041(19)
C41 0.053(2) 0.052(3) 0.047(2) -0.005(2) 0.028(2) -0.003(2)
C42 0.044(2) 0.041(2) 0.057(3) -0.0080(19) 0.0275(19) -0.0070(18)
C43 0.0334(19) 0.038(2) 0.0322(18) -0.0029(15) 0.0063(15) -0.0011(15)
C44 0.0285(17) 0.038(2) 0.0372(19) -0.0080(16) 0.0113(15) 0.0012(15)
C45 0.0323(18) 0.045(2) 0.0280(17) 0.0014(16) 0.0108(14) 0.0028(16)
C46 0.041(2) 0.061(3) 0.034(2) 0.0062(19) 0.0130(17) 0.0121(19)
C47 0.039(2) 0.062(3) 0.0274(18) 0.0096(18) 0.0053(16) 0.0114(19)
C48 0.060(3) 0.053(3) 0.038(2) 0.0047(19) 0.016(2) 0.003(2)
C49 0.064(3) 0.074(3) 0.041(2) 0.010(2) 0.021(2) 0.000(2)
C50 0.059(3) 0.099(4) 0.025(2) -0.001(2) 0.0083(19) -0.002(3)
C51 0.071(3) 0.105(5) 0.039(2) -0.018(3) 0.010(2) -0.026(3)
C52 0.052(3) 0.090(4) 0.037(2) 0.000(2) 0.010(2) -0.020(3)
C53 0.0265(18) 0.045(2) 0.038(2) -0.0073(17) 0.0057(15) -0.0016(15)
C54 0.033(2) 0.054(3) 0.051(2) 0.001(2) 0.0083(18) -0.0065(18)
C55 0.035(2) 0.037(2) 0.070(3) -0.001(2) 0.011(2) -0.0020(17)
C56 0.060(3) 0.051(3) 0.101(4) -0.016(3) 0.039(3) -0.014(2)
C57 0.061(3) 0.056(3) 0.165(7) -0.018(4) 0.061(4) -0.011(3)
C58 0.038(3) 0.056(3) 0.166(7) 0.016(4) 0.012(4) -0.007(2)
C59 0.057(3) 0.071(4) 0.104(5) 0.021(3) -0.019(3) -0.021(3)
C60 0.049(3) 0.065(3) 0.072(3) 0.011(3) -0.001(2) -0.010(2)
Cl1 0.0319(5) 0.1132(11) 0.0625(7) -0.0075(7) 0.0230(5) -0.0070(6)
Cl2 0.0511(6) 0.0663(7) 0.0527(6) -0.0060(5) 0.0323(5) -0.0017(5)
Cl3 0.0930(10) 0.1224(13) 0.0372(6) -0.0183(7) 0.0352(6) -0.0279(9)
Cl4 0.0857(9) 0.1149(12) 0.0697(8) -0.0244(8) 0.0549(8) -0.0255(8)
N1 0.0310(15) 0.0379(17) 0.0293(15) 0.0009(13) 0.0042(12) 0.0017(13)
N2 0.0332(16) 0.0395(17) 0.0292(15) 0.0068(13) 0.0054(12) 0.0059(13)
N3 0.0264(14) 0.0329(15) 0.0240(13) -0.0020(12) 0.0076(11) -0.0009(11)
N4 0.0317(16) 0.049(2) 0.0376(17) 0.0032(15) 0.0015(13) -0.0084(14)
N5 0.0262(15) 0.0409(18) 0.0412(17) -0.0075(14) 0.0081(13) -0.0053(13)
N6 0.0232(14) 0.0363(16) 0.0300(15) -0.0046(12) 0.0055(11) -0.0014(12)
N7 0.126(3) 0.0479(14) 0.0548(17) -0.0080(13) 0.0404(19) -0.0230(15)
N8 0.0337(11) 0.0398(11) 0.0591(15) 0.0016(11) 0.0167(10) 0.0018(9)
O1 0.0244(12) 0.0467(15) 0.0301(12) 0.0007(11) 0.0066(10) -0.0008(10)
O2 0.0310(12) 0.0382(14) 0.0323(13) 0.0070(11) 0.0119(10) 0.0041(10)
O3 0.0335(14) 0.0662(18) 0.0256(12) -0.0022(12) 0.0092(10) -0.0108(12)
O4 0.0289(12) 0.0385(14) 0.0365(13) -0.0061(11) 0.0127(10) -0.0056(10)
O5 0.125(3) 0.0508(15) 0.0585(17) -0.0077(13) 0.0437(18) -0.0242(15)
O6 0.125(4) 0.080(3) 0.166(5) -0.008(3) 0.012(4) 0.029(3)
O7 0.130(3) 0.0467(15) 0.0510(19) -0.0094(15) 0.028(2) -0.020(2)
O8 0.0378(11) 0.0418(11) 0.0624(15) 0.0025(11) 0.0103(10) 0.0006(9)
O9 0.0477(17) 0.0515(19) 0.086(2) 0.0000(16) -0.0049(15) -0.0019(13)
O10 0.0402(15) 0.0403(12) 0.092(2) 0.0083(15) 0.0273(16) 0.0082(13)

loop_
_atom_type_symbol
_atom_type_description
_atom_type_scat_dispersion_real
_atom_type_scat_dispersion_imag
_atom_type_scat_source
C C 0.0033 0.0016 'International Tables Vol C Tables 4.2.6.8 and 6.1.1.4'
H H 0.0000 0.0000 'International Tables Vol C Tables 4.2.6.8 and 6.1.1.4'
N N 0.0061 0.0033 'International Tables Vol C Tables 4.2.6.8 and 6.1.1.4'
O O 0.0106 0.0060 'International Tables Vol C Tables 4.2.6.8 and 6.1.1.4'
Cl Cl 0.1484 0.1585 'International Tables Vol C Tables 4.2.6.8 and 6.1.1.4'
Zn Zn 0.2839 1.4301 'International Tables Vol C Tables 4.2.6.8 and 6.1.1.4'

loop_
_geom_angle_atom_site_label_1
_geom_angle_atom_site_label_2
_geom_angle_atom_site_label_3
_geom_angle
O2 Zn1 O1 98.46(9)
O2 Zn1 N2 88.58(10)
O1 Zn1 N2 166.59(11)
O2 Zn1 N1 136.78(11)
O1 Zn1 N1 88.81(11)
N2 Zn1 N1 78.32(12)
O2 Zn1 O5 121.37(14)
O1 Zn1 O5 89.47(11)
N2 Zn1 O5 96.61(12)
N1 Zn1 O5 101.12(14)
O3 Zn2 O4 97.00(10)
O3 Zn2 N5 165.15(12)
O4 Zn2 N5 91.36(11)
O3 Zn2 O8 99.34(12)
O4 Zn2 O8 113.81(11)
N5 Zn2 O8 88.39(12)
O3 Zn2 N4 87.82(11)
O4 Zn2 N4 144.33(12)
N5 Zn2 N4 78.30(12)
O8 Zn2 N4 100.07(12)
O1 C1 C6 118.5(3)
O1 C1 C2 124.2(3)
C6 C1 C2 117.3(3)
C3 C2 C1 119.2(3)
C3 C2 C7 116.3(3)
C1 C2 C7 124.5(3)
C4 C3 C2 121.2(3)
C4 C3 H3 119.4
C2 C3 H3 119.4
C3 C4 C5 120.8(3)
C3 C4 Cl1 120.5(3)
C5 C4 Cl1 118.6(3)
C6 C5 C4 119.7(3)
C6 C5 H5 120.2
C4 C5 H5 120.2
C5 C6 C1 121.8(3)
C5 C6 C44 119.4(3)
C1 C6 C44 118.7(3)
N1 C7 C2 126.4(3)
N1 C7 H7 116.8
C2 C7 H7 116.8
N1 C8 C13 116.3(3)
N1 C8 C9 107.0(3)
C13 C8 C9 111.0(3)
N1 C8 H8 107.4
C13 C8 H8 107.4
C9 C8 H8 107.4
N2 C9 C10 117.0(3)
N2 C9 C8 106.0(3)
C10 C9 C8 111.1(3)
N2 C9 H9 107.4
C10 C9 H9 107.4
C8 C9 H9 107.4
C11 C10 C9 110.9(3)
C11 C10 H10A 109.5
C9 C10 H10A 109.5
C11 C10 H10B 109.5
C9 C10 H10B 109.5
H10A C10 H10B 108.1
C10 C11 C12 111.0(4)
C10 C11 H11A 109.4
C12 C11 H11A 109.4
C10 C11 H11B 109.4
C12 C11 H11B 109.4
H11A C11 H11B 108.0
C11 C12 C13 110.8(4)
C11 C12 H12A 109.5
C13 C12 H12A 109.5
C11 C12 H12B 109.5
C13 C12 H12B 109.5
H12A C12 H12B 108.1
C8 C13 C12 111.5(3)
C8 C13 H13A 109.3
C12 C13 H13A 109.3
C8 C13 H13B 109.3
C12 C13 H13B 109.3
H13A C13 H13B 108.0
N2 C14 C15 124.3(3)
N2 C14 H14 117.9
C15 C14 H14 117.9
C20 C15 C16 119.8(3)
C20 C15 C14 116.1(3)
C16 C15 C14 123.9(3)
O2 C16 C17 117.5(3)
O2 C16 C15 124.9(3)
C17 C16 C15 117.5(3)
C18 C17 C16 121.3(3)
C18 C17 C21 120.8(3)
C16 C17 C21 117.8(3)
C19 C18 C17 120.1(3)
C19 C18 H18 120.0
C17 C18 H18 120.0
C20 C19 C18 121.1(3)
C20 C19 Cl2 120.2(3)
C18 C19 Cl2 118.7(3)
C19 C20 C15 120.2(3)
C19 C20 H20 119.9
C15 C20 H20 119.9
C17 C21 N3 109.4(3)
C17 C21 H21A 109.8
N3 C21 H21A 109.8
C17 C21 H21B 109.8
N3 C21 H21B 109.8
H21A C21 H21B 108.2
C23 C22 N3 111.0(3)
C23 C22 H22A 109.4
N3 C22 H22A 109.4
C23 C22 H22B 109.4
N3 C22 H22B 109.4
H22A C22 H22B 108.0
C28 C23 C24 121.3(3)
C28 C23 C22 122.6(3)
C24 C23 C22 116.0(3)
O3 C24 C25 125.4(3)
O3 C24 C23 116.6(3)
C25 C24 C23 118.0(3)
C26 C25 C24 118.8(4)
C26 C25 C29 117.5(3)
C24 C25 C29 123.6(3)
C27 C26 C25 121.4(4)
C27 C26 H26A 107.0
C25 C26 H26A 107.0
C27 C26 H26B 107.0
C25 C26 H26B 107.0
H26A C26 H26B 106.7
C26 C27 C28 121.0(4)
C26 C27 Cl3 120.4(3)
C28 C27 Cl3 118.7(3)
C23 C28 C27 119.2(4)
C23 C28 H28A 107.5
C27 C28 H28A 107.5
C23 C28 H28B 107.5
C27 C28 H28B 107.5
H28A C28 H28B 107.0
N4 C29 C25 124.7(3)
N4 C29 H29 117.6
C25 C29 H29 117.6
N4 C30 C31 106.7(3)
N4 C30 C35 115.9(4)
C31 C30 C35 110.8(3)
N4 C30 H30 107.7
C31 C30 H30 107.7
C35 C30 H30 107.7
N5 C31 C32 116.0(3)
N5 C31 C30 107.1(3)
C32 C31 C30 112.1(4)
N5 C31 H31 107.1
C32 C31 H31 107.1
C30 C31 H31 107.1
C31 C32 C33 109.8(4)
C31 C32 H32A 109.7
C33 C32 H32A 109.7
C31 C32 H32B 109.7
C33 C32 H32B 109.7
H32A C32 H32B 108.2
C34 C33 C32 111.4(4)
C34 C33 H33A 109.3
C32 C33 H33A 109.3
C34 C33 H33B 109.3
C32 C33 H33B 109.3
H33A C33 H33B 108.0
C33 C34 C35 111.8(4)
C33 C34 H34A 109.3
C35 C34 H34A 109.3
C33 C34 H34B 109.3
C35 C34 H34B 109.3
H34A C34 H34B 107.9
C30 C35 C34 110.9(4)
C30 C35 H35A 109.5
C34 C35 H35A 109.5
C30 C35 H35B 109.5
C34 C35 H35B 109.5
H35A C35 H35B 108.0
N5 C36 C37 125.0(3)
N5 C36 H36 117.5
C37 C36 H36 117.5
C42 C37 C38 119.8(3)
C42 C37 C36 115.8(3)
C38 C37 C36 124.4(3)
O4 C38 C39 117.9(3)
O4 C38 C37 125.2(3)
C39 C38 C37 116.8(3)
C40 C39 C38 122.0(3)
C40 C39 C43 120.2(3)
C38 C39 C43 117.9(3)
C39 C40 C41 119.4(4)
C39 C40 H40 120.3
C41 C40 H40 120.3
C42 C41 C40 121.3(4)
C42 C41 Cl4 119.4(3)
C40 C41 Cl4 119.2(3)
C41 C42 C37 120.6(4)
C41 C42 H42 119.7
C37 C42 H42 119.7
C39 C43 N6 113.3(3)
C39 C43 H43A 108.9
N6 C43 H43A 108.9
C39 C43 H43B 108.9
N6 C43 H43B 108.9
H43A C43 H43B 107.7
N6 C44 C6 112.3(3)
N6 C44 H44A 109.1
C6 C44 H44A 109.1
N6 C44 H44B 109.1
C6 C44 H44B 109.1
H44A C44 H44B 107.9
N3 C45 C46 115.8(3)
N3 C45 H45A 108.3
C46 C45 H45A 108.3
N3 C45 H45B 108.3
C46 C45 H45B 108.3
H45A C45 H45B 107.4
C47 C46 C45 106.9(3)
C47 C46 H46A 110.3
C45 C46 H46A 110.3
C47 C46 H46B 110.3
C45 C46 H46B 110.3
H46A C46 H46B 108.6
C48 C47 C52 117.8(4)
C48 C47 C46 121.1(4)
C52 C47 C46 120.8(4)
C49 C48 C47 121.4(4)
C49 C48 H48 119.3
C47 C48 H48 119.3
C50 C49 C48 120.0(4)
C50 C49 H49 120.0
C48 C49 H49 120.0
C51 C50 C49 119.9(4)
C51 C50 H50 120.1
C49 C50 H50 120.1
C50 C51 C52 119.8(5)
C50 C51 H51 120.1
C52 C51 H51 120.1
C51 C52 C47 121.2(4)
C51 C52 H52 119.4
C47 C52 H52 119.4
N6 C53 C54 113.3(3)
N6 C53 H53A 108.9
C54 C53 H53A 108.9
N6 C53 H53B 108.9
C54 C53 H53B 108.9
H53A C53 H53B 107.7
C53 C54 C55 111.2(3)
C53 C54 H54A 109.4
C55 C54 H54A 109.4
C53 C54 H54B 109.4
C55 C54 H54B 109.4
H54A C54 H54B 108.0
C56 C55 C60 119.1(4)
C56 C55 C54 118.9(4)
C60 C55 C54 122.0(4)
C55 C56 C57 119.5(6)
C55 C56 H56 120.3
C57 C56 H56 120.3
C58 C57 C56 121.1(6)
C58 C57 H57 119.4
C56 C57 H57 119.4
C57 C58 C59 120.4(5)
C57 C58 H58 119.8
C59 C58 H58 119.8
C58 C59 C60 119.5(6)
C58 C59 H59 120.3
C60 C59 H59 120.3
C55 C60 C59 120.4(6)
C55 C60 H60 119.8
C59 C60 H60 119.8
C7 N1 C8 120.2(3)
C7 N1 Zn1 125.3(2)
C8 N1 Zn1 114.4(2)
C14 N2 C9 121.5(3)
C14 N2 Zn1 127.1(2)
C9 N2 Zn1 111.3(2)
C45 N3 C21 112.7(3)
C45 N3 C22 113.6(3)
C21 N3 C22 112.7(3)
C29 N4 C30 121.2(3)
C29 N4 Zn2 125.2(3)
C30 N4 Zn2 113.3(2)
C36 N5 C31 122.6(3)
C36 N5 Zn2 125.7(3)
C31 N5 Zn2 111.7(2)
C44 N6 C53 110.4(3)
C44 N6 C43 112.9(3)
C53 N6 C43 108.0(3)
O5 N7 O7 120.9(6)
O5 N7 O6 117.8(5)
O7 N7 O6 120.8(5)
O9 N8 O10 121.7(3)
O9 N8 O8 119.9(3)
O10 N8 O8 118.4(3)
C1 O1 Zn1 127.9(2)
C1 O1 H1A 105.0
Zn1 O1 H1A 105.1
C16 O2 Zn1 128.6(2)
C16 O2 H2A 104.9
Zn1 O2 H2A 105.0
C24 O3 Zn2 128.1(2)
C38 O4 Zn2 126.1(2)
N7 O5 Zn1 115.0(4)
N8 O8 Zn2 121.3(2)

loop_
_geom_bond_atom_site_label_1
_geom_bond_atom_site_label_2
_geom_bond_distance
Zn1 O2 1.976(2)
Zn1 O1 2.009(2)
Zn1 N2 2.099(3)
Zn1 N1 2.117(3)
Zn1 O5 2.128(4)
Zn2 O3 1.948(2)
Zn2 O4 1.984(2)
Zn2 N5 2.056(3)
Zn2 O8 2.096(3)
Zn2 N4 2.164(3)
C1 O1 1.313(4)
C1 C6 1.419(5)
C1 C2 1.432(5)
C2 C3 1.417(5)
C2 C7 1.436(5)
C3 C4 1.358(5)
C3 H3 0.9500
C4 C5 1.391(5)
C4 Cl1 1.750(4)
C5 C6 1.385(5)
C5 H5 0.9500
C6 C44 1.517(5)
C7 N1 1.285(5)
C7 H7 0.9500
C8 N1 1.484(4)
C8 C13 1.525(5)
C8 C9 1.542(5)
C8 H8 1.0000
C9 N2 1.477(4)
C9 C10 1.532(5)
C9 H9 1.0000
C10 C11 1.525(6)
C10 H10A 0.9900
C10 H10B 0.9900
C11 C12 1.528(7)
C11 H11A 0.9900
C11 H11B 0.9900
C12 C13 1.530(6)
C12 H12A 0.9900
C12 H12B 0.9900
C13 H13A 0.9900
C13 H13B 0.9900
C14 N2 1.289(5)
C14 C15 1.452(5)
C14 H14 0.9500
C15 C20 1.413(5)
C15 C16 1.426(5)
C16 O2 1.320(4)
C16 C17 1.426(5)
C17 C18 1.384(5)
C17 C21 1.499(5)
C18 C19 1.381(5)
C18 H18 0.9500
C19 C20 1.379(5)
C19 Cl2 1.754(4)
C20 H20 0.9500
C21 N3 1.510(4)
C21 H21A 0.9900
C21 H21B 0.9900
C22 C23 1.509(5)
C22 N3 1.522(4)
C22 H22A 0.9900
C22 H22B 0.9900
C23 C28 1.381(5)
C23 C24 1.427(5)
C24 O3 1.299(4)
C24 C25 1.421(5)
C25 C26 1.414(5)
C25 C29 1.451(6)
C26 C27 1.355(6)
C26 H26A 0.9900
C26 H26B 0.9900
C27 C28 1.403(6)
C27 Cl3 1.749(4)
C28 H28A 0.9900
C28 H28B 0.9900
C29 N4 1.282(5)
C29 H29 0.9500
C30 N4 1.486(5)
C30 C31 1.531(6)
C30 C35 1.533(6)
C30 H30 1.0000
C31 N5 1.479(5)
C31 C32 1.525(5)
C31 H31 1.0000
C32 C33 1.538(6)
C32 H32A 0.9900
C32 H32B 0.9900
C33 C34 1.512(8)
C33 H33A 0.9900
C33 H33B 0.9900
C34 C35 1.534(6)
C34 H34A 0.9900
C34 H34B 0.9900
C35 H35A 0.9900
C35 H35B 0.9900
C36 N5 1.279(5)
C36 C37 1.451(5)
C36 H36 0.9500
C37 C42 1.409(5)
C37 C38 1.440(5)
C38 O4 1.304(4)
C38 C39 1.425(5)
C39 C40 1.387(5)
C39 C43 1.493(5)
C40 C41 1.389(6)
C40 H40 0.9500
C41 C42 1.369(6)
C41 Cl4 1.753(4)
C42 H42 0.9500
C43 N6 1.526(5)
C43 H43A 0.9900
C43 H43B 0.9900
C44 N6 1.513(4)
C44 H44A 0.9900
C44 H44B 0.9900
C45 N3 1.491(4)
C45 C46 1.529(5)
C45 H45A 0.9900
C45 H45B 0.9900
C46 C47 1.512(5)
C46 H46A 0.9900
C46 H46B 0.9900
C47 C48 1.384(6)
C47 C52 1.390(6)
C48 C49 1.379(6)
C48 H48 0.9500
C49 C50 1.379(7)
C49 H49 0.9500
C50 C51 1.377(7)
C50 H50 0.9500
C51 C52 1.384(6)
C51 H51 0.9500
C52 H52 0.9500
C53 N6 1.516(4)
C53 C54 1.522(6)
C53 H53A 0.9900
C53 H53B 0.9900
C54 C55 1.525(5)
C54 H54A 0.9900
C54 H54B 0.9900
C55 C56 1.374(7)
C55 C60 1.389(7)
C56 C57 1.407(7)
C56 H56 0.9500
C57 C58 1.355(9)
C57 H57 0.9500
C58 C59 1.361(9)
C58 H58 0.9500
C59 C60 1.410(7)
C59 H59 0.9500
C60 H60 0.9500
N7 O5 1.204(6)
N7 O7 1.243(5)
N7 O6 1.270(7)
N8 O9 1.239(4)
N8 O10 1.247(4)
N8 O8 1.263(4)
O1 H1A 0.9900
O2 H2A 0.9900
